data_7008663
loop_
_publ_author_name
'Yoshikawa, Hirofumi'
'Nishikiori, Shin-ichi'

_publ_section_title
;
 Crystal structures and spectroscopic properties of
 polycyano-polycadmate host clathrates including a CT complex guest of
 methylviologen dication and aromatic donor.
;
_journal_issue 18
_journal_name_full 'Dalton transactions (Cambridge, England : 2003)'
_journal_page_first 3056
_journal_page_last 3064
_journal_paper_doi 10.1039/b505722a
_journal_year 2005
_chemical_formula_structural '(C12 H14 N2)1.5 (Cd5 (C N)11.28 Cl1.72) (C9 H12 O3)'
_chemical_formula_sum 'C38.28 H33 Cd5 Cl1.72 N14.28 O3'
_chemical_formula_weight 1364.091
_space_group_IT_number 2
_symmetry_cell_setting triclinic
_symmetry_Int_Tables_number 2
_symmetry_space_group_name_Hall '-P 1'
_symmetry_space_group_name_H-M 'P -1'
_atom_sites_solution_hydrogens geom
_atom_sites_solution_primary direct
_atom_sites_solution_secondary difmap
_audit_creation_method SHELXL-97
_cell_angle_alpha 84.8205(11)
_cell_angle_beta 86.4434(7)
_cell_angle_gamma 84.5316(6)
_cell_formula_units_Z 2
_cell_length_a 19.1014(6)
_cell_length_b 8.8622(2)
_cell_length_c 14.8612(5)
_cell_measurement_reflns_used 65346
_cell_measurement_temperature 293(2)
_cell_measurement_theta_max 30.0
_cell_measurement_theta_min 1.07
_cell_volume 2490.41(13)
_computing_structure_refinement 'SHELXL-97 (Sheldrick, 1997)'
_computing_structure_solution 'SHELXS-97 (Sheldrick, 1990)'
_diffrn_ambient_temperature 293(2)
_diffrn_measured_fraction_theta_full 0.982
_diffrn_measured_fraction_theta_max 0.982
_diffrn_measurement_device_type 'Rigaku RAXIS-RAPID'
_diffrn_measurement_method \w
_diffrn_radiation_monochromator graphite
_diffrn_radiation_source 'fine-focus sealed tube'
_diffrn_radiation_type MoK\a
_diffrn_radiation_wavelength 0.71069
_diffrn_reflns_av_R_equivalents 0.0472
_diffrn_reflns_av_sigmaI/netI 0.0618
_diffrn_reflns_limit_h_max 26
_diffrn_reflns_limit_h_min -26
_diffrn_reflns_limit_k_max 12
_diffrn_reflns_limit_k_min 0
_diffrn_reflns_limit_l_max 20
_diffrn_reflns_limit_l_min -20
_diffrn_reflns_number 50917
_diffrn_reflns_theta_full 30.01
_diffrn_reflns_theta_max 30.01
_diffrn_reflns_theta_min 1.07
_exptl_absorpt_coefficient_mu 2.227
_exptl_absorpt_correction_T_max 1.1450
_exptl_absorpt_correction_T_min 0.7196
_exptl_absorpt_correction_type empirical
_exptl_absorpt_process_details 'PROCESS-AUTO, RIGAKU Co., Tokyo, Japan(1998)'
_exptl_crystal_colour black
_exptl_crystal_density_diffrn 1.819
_exptl_crystal_density_method 'not measured'
_exptl_crystal_description block
_exptl_crystal_F_000 1311.76
_exptl_crystal_size_max 0.10
_exptl_crystal_size_mid 0.10
_exptl_crystal_size_min 0.10
_refine_diff_density_max 0.810
_refine_diff_density_min -0.931
_refine_diff_density_rms 0.130
_refine_ls_extinction_method none
_refine_ls_goodness_of_fit_ref 1.013
_refine_ls_hydrogen_treatment mixed
_refine_ls_matrix_type full
_refine_ls_number_parameters 578
_refine_ls_number_reflns 14279
_refine_ls_number_restraints 210
_refine_ls_restrained_S_all 1.010
_refine_ls_R_factor_all 0.0940
_refine_ls_R_factor_gt 0.0507
_refine_ls_shift/su_max 0.532
_refine_ls_shift/su_mean 0.015
_refine_ls_structure_factor_coef Fsqd
_refine_ls_weighting_details 'calc w=1/[\s^2^(Fo^2^)+(0.0682P)^2^+1.2244P] where P=(Fo^2^+2Fc^2^)/3'
_refine_ls_weighting_scheme calc
_refine_ls_wR_factor_gt 0.1207
_refine_ls_wR_factor_ref 0.1466
_reflns_number_gt 8786
_reflns_number_total 14279
_reflns_threshold_expression >2sigma(I)
_cod_data_source_file b505722a.txt
_cod_data_source_block bl
_cod_depositor_comments
;
The following automatic conversions were performed:
'_symmetry_cell_setting' value 'Triclinic' changed to 'triclinic'
according to '/home/saulius/struct/CIF-dictionaries/cif_core.dic'
dictionary named 'cif_core.dic' version 2.4.1 from 2010-06-29.

Automatic conversion script
Id: cif_fix_enum 1527 2010-12-29 10:47:43Z saulius 
;
_cod_database_code 7008663

loop_
_symmetry_equiv_pos_as_xyz
x,y,z
-x,-y,-z

loop_
_atom_site_label
_atom_site_type_symbol
_atom_site_fract_x
_atom_site_fract_y
_atom_site_fract_z
_atom_site_U_iso_or_equiv
_atom_site_adp_type
_atom_site_occupancy
_atom_site_symmetry_multiplicity
_atom_site_calc_flag
_atom_site_refinement_flags
_atom_site_disorder_assembly
_atom_site_disorder_group
Cd1 Cd 0.29900(2) 0.29539(4) 0.07850(3) 0.04307(11) Uani 1 1 d . . .
Cd2 Cd 0.02130(2) -0.13047(5) 0.29642(3) 0.04733(12) Uani 1 1 d . . .
Cd3 Cd 0.47029(2) 0.74653(5) 0.16754(3) 0.04704(12) Uani 1 1 d . . .
Cd4 Cd 0.17020(2) 0.30805(5) 0.43206(3) 0.05094(12) Uani 1 1 d . . .
Cd5 Cd 0.14815(2) -0.15344(4) -0.04353(3) 0.04628(11) Uani 1 1 d . . .
Cl1 Cl 0.22033(15) 0.3061(3) 0.23024(19) 0.0984(7) Uani 1 1 d . . .
Cl2 Cl 0.5061(6) 0.7368(14) 0.3252(9) 0.067(2) Uani 0.715(14) 1 d P . .
C12 C 0.516(7) 0.722(14) 0.316(9) 0.070(18) Uani 0.285(14) 1 d PU . .
N12 N 0.5229(13) 0.725(3) 0.3856(19) 0.069(6) Uani 0.285(14) 1 d PU . .
C1 C 0.4079(4) 0.5534(8) 0.1483(5) 0.0567(16) Uani 1 1 d . . .
N1 N 0.3737(3) 0.4621(7) 0.1344(4) 0.0659(16) Uani 1 1 d . . .
C2 C 0.1989(4) 0.0476(7) -0.0103(5) 0.0589(16) Uani 1 1 d . . .
N2 N 0.2241(3) 0.1456(6) 0.0118(5) 0.0705(17) Uani 1 1 d . . .
C3 C 0.4314(4) 0.2694(7) -0.0834(5) 0.0543(15) Uani 1 1 d . . .
N3 N 0.3802(3) 0.2803(6) -0.0418(4) 0.0649(15) Uani 1 1 d . . .
C4 C 0.2094(3) 0.6265(7) -0.0151(4) 0.0508(14) Uani 1 1 d . . .
N4 N 0.2372(3) 0.5117(6) 0.0082(4) 0.0566(13) Uani 1 1 d . . .
C5 C 0.4013(3) -0.0398(7) 0.1447(5) 0.0536(15) Uani 1 1 d . . .
N5 N 0.3651(3) 0.0688(6) 0.1348(4) 0.0613(14) Uani 1 1 d . . .
C6 C 0.0516(3) -0.1773(7) 0.1540(5) 0.0516(14) Uani 1 1 d . . .
N6 N 0.0709(3) -0.1793(6) 0.0817(4) 0.0628(14) Uani 1 1 d . . .
C7 C -0.0886(3) 0.1162(6) 0.1655(4) 0.0489(14) Uani 1 1 d . . .
N7 N -0.0562(3) 0.0858(6) 0.2268(4) 0.0577(14) Uani 1 1 d . . .
C8 C 0.1152(3) 0.1198(6) 0.3860(4) 0.0463(13) Uani 1 1 d . . .
N8 N 0.0843(4) 0.0326(7) 0.3570(4) 0.0689(16) Uani 1 1 d . . .
C9 C 0.1207(4) -0.4611(7) 0.3904(4) 0.0539(15) Uani 1 1 d . . .
N9 N 0.0969(3) -0.3483(6) 0.3614(4) 0.0646(15) Uani 1 1 d . . .
C10 C 0.2828(4) 0.2694(6) 0.4634(5) 0.0535(16) Uani 1 1 d . . .
N10 N 0.3392(4) 0.2605(7) 0.4690(6) 0.083(2) Uani 1 1 d . . .
C11 C 0.0690(4) 0.2182(7) 0.6224(5) 0.0549(16) Uani 1 1 d . . .
N11 N 0.1111(3) 0.2608(6) 0.5728(4) 0.0653(15) Uani 1 1 d . . .
N101 N 0.0279(4) 0.5680(7) 0.7626(7) 0.090(2) Uani 1 1 d U . .
C101 C 0.0784(5) 0.4967(10) 0.8130(9) 0.100(3) Uani 1 1 d U . .
H101 H 0.1216 0.4660 0.7849 0.120 Uiso 1 1 calc . . .
C102 C 0.0691(5) 0.4675(10) 0.9033(10) 0.104(4) Uani 1 1 d U . .
H102 H 0.1057 0.4155 0.9351 0.124 Uiso 1 1 calc . . .
C103 C 0.0056(4) 0.5132(8) 0.9516(7) 0.089(3) Uani 1 1 d U . .
C104 C -0.0461(4) 0.5864(10) 0.8932(10) 0.103(4) Uani 1 1 d U . .
H104 H -0.0903 0.6179 0.9183 0.124 Uiso 1 1 calc . . .
C105 C -0.0337(5) 0.6119(10) 0.8029(9) 0.099(3) Uani 1 1 d U . .
H105 H -0.0692 0.6614 0.7681 0.119 Uiso 1 1 calc . . .
C111 C 0.0412(6) 0.6032(11) 0.6648(9) 0.107(3) Uani 1 1 d U . .
H111 H 0.0163 0.5383 0.6323 0.160 Uiso 1 1 calc . . .
H121 H 0.0908 0.5867 0.6496 0.160 Uiso 1 1 calc . . .
H131 H 0.0253 0.7076 0.6485 0.160 Uiso 1 1 calc . . .
C201 C 0.4639(5) 0.6547(8) 0.6240(5) 0.081(2) Uani 1 1 d U . .
H201 H 0.4833 0.5666 0.6554 0.098 Uiso 1 1 calc . . .
C202 C 0.4182(5) 0.6425(7) 0.5571(5) 0.070(2) Uani 1 1 d U . .
H202 H 0.4070 0.5476 0.5434 0.084 Uiso 1 1 calc . . .
C203 C 0.3893(3) 0.7742(6) 0.5105(4) 0.0505(14) Uani 1 1 d U . .
C204 C 0.4065(4) 0.9098(7) 0.5372(5) 0.069(2) Uani 1 1 d U . .
H204 H 0.3866 1.0006 0.5092 0.083 Uiso 1 1 calc . . .
C205 C 0.4518(5) 0.9142(8) 0.6036(6) 0.075(2) Uani 1 1 d U . .
H205 H 0.4626 1.0075 0.6204 0.090 Uiso 1 1 calc . . .
C206 C 0.2929(4) 0.6315(7) 0.3276(5) 0.0613(17) Uani 1 1 d U . .
H206 H 0.2843 0.5388 0.3076 0.074 Uiso 1 1 calc . . .
C207 C 0.3305(4) 0.6325(7) 0.4017(5) 0.0609(17) Uani 1 1 d U . .
H207 H 0.3478 0.5408 0.4314 0.073 Uiso 1 1 calc . . .
C208 C 0.3437(3) 0.7689(6) 0.4342(4) 0.0484(14) Uani 1 1 d U . .
C209 C 0.3154(4) 0.9006(7) 0.3875(5) 0.0593(17) Uani 1 1 d U . .
H209 H 0.3222 0.9944 0.4074 0.071 Uiso 1 1 calc . . .
C210 C 0.2778(4) 0.8954(7) 0.3130(5) 0.0591(16) Uani 1 1 d U . .
H210 H 0.2590 0.9856 0.2831 0.071 Uiso 1 1 calc . . .
N201 N 0.4806(4) 0.7867(7) 0.6445(4) 0.0672(16) Uani 1 1 d U . .
N202 N 0.2675(3) 0.7616(7) 0.2821(4) 0.0562(13) Uani 1 1 d U . .
C211 C 0.5321(6) 0.7925(11) 0.7145(6) 0.101(3) Uani 1 1 d U . .
H211 H 0.5101 0.7690 0.7733 0.151 Uiso 1 1 calc . . .
H221 H 0.5479 0.8927 0.7112 0.151 Uiso 1 1 calc . . .
H231 H 0.5717 0.7197 0.7044 0.151 Uiso 1 1 calc . . .
C212 C 0.2310(4) 0.7557(10) 0.1977(6) 0.081(2) Uani 1 1 d U . .
H212 H 0.2620 0.7825 0.1466 0.121 Uiso 1 1 calc . . .
H222 H 0.1896 0.8262 0.1977 0.121 Uiso 1 1 calc . . .
H232 H 0.2178 0.6547 0.1941 0.121 Uiso 1 1 calc . . .
C301 C 0.2699(5) 0.5890(12) 0.7188(7) 0.090(3) Uani 1 1 d U . .
C302 C 0.2421(6) 0.7280(12) 0.6771(8) 0.098(3) Uani 1 1 d U . .
C303 C 0.2615(9) 0.8598(17) 0.7001(12) 0.151(5) Uani 1 1 d U . .
H303 H 0.2415 0.9517 0.6736 0.181 Uiso 1 1 calc . . .
C304 C 0.3079(10) 0.858(3) 0.7590(16) 0.188(8) Uani 1 1 d U . .
H304 H 0.3204 0.9516 0.7731 0.226 Uiso 1 1 calc . . .
C305 C 0.3394(8) 0.737(3) 0.8011(11) 0.171(7) Uani 1 1 d U . .
C306 C 0.3204(6) 0.588(2) 0.7814(8) 0.140(5) Uani 1 1 d U . .
H306 H 0.3410 0.4977 0.8093 0.168 Uiso 1 1 calc . . .
O301 O 0.2425(4) 0.4663(7) 0.6899(5) 0.111(2) Uani 1 1 d U . .
O302 O 0.1959(5) 0.7196(8) 0.6118(5) 0.119(3) Uani 1 1 d U . .
O305 O 0.3909(8) 0.750(2) 0.8524(13) 0.272(7) Uani 1 1 d U . .
C311 C 0.2722(8) 0.3194(14) 0.7226(11) 0.166(6) Uani 1 1 d U . .
H311 H 0.3214 0.3080 0.7044 0.249 Uiso 1 1 calc . . .
H321 H 0.2485 0.2429 0.6979 0.249 Uiso 1 1 calc . . .
H331 H 0.2666 0.3083 0.7874 0.249 Uiso 1 1 calc . . .
C312 C 0.1671(8) 0.8568(13) 0.5658(9) 0.156(6) Uani 1 1 d U . .
H312 H 0.1550 0.9315 0.6084 0.235 Uiso 1 1 calc . . .
H322 H 0.1257 0.8379 0.5367 0.235 Uiso 1 1 calc . . .
H332 H 0.2013 0.8939 0.5211 0.235 Uiso 1 1 calc . . .
C315 C 0.3848(12) 0.879(2) 0.888(2) 0.292(15) Uani 1 1 d U . .
H315 H 0.4172 0.9447 0.8566 0.438 Uiso 1 1 calc . . .
H325 H 0.3952 0.8624 0.9505 0.438 Uiso 1 1 calc . . .
H335 H 0.3375 0.9252 0.8827 0.438 Uiso 1 1 calc . . .

loop_
_atom_site_aniso_label
_atom_site_aniso_U_11
_atom_site_aniso_U_22
_atom_site_aniso_U_33
_atom_site_aniso_U_23
_atom_site_aniso_U_13
_atom_site_aniso_U_12
Cd1 0.0370(2) 0.03615(19) 0.0556(3) -0.00259(17) -0.00310(18) -0.00188(16)
Cd2 0.0516(3) 0.0422(2) 0.0476(2) -0.00072(18) -0.0035(2) -0.00359(18)
Cd3 0.0400(2) 0.0413(2) 0.0592(3) -0.00469(18) 0.0001(2) -0.00214(16)
Cd4 0.0502(3) 0.0385(2) 0.0628(3) 0.00337(19) -0.0071(2) -0.00146(18)
Cd5 0.0522(3) 0.0376(2) 0.0498(2) -0.00105(17) -0.0144(2) -0.00280(17)
Cl1 0.0999(18) 0.0802(14) 0.1151(19) -0.0029(13) -0.0085(15) -0.0118(12)
Cl2 0.075(3) 0.055(4) 0.070(4) -0.010(2) -0.004(2) -0.002(2)
C12 0.08(4) 0.05(2) 0.08(3) -0.01(2) -0.01(3) -0.03(2)
N12 0.088(16) 0.074(13) 0.046(14) -0.009(11) -0.036(13) 0.004(11)
C1 0.048(4) 0.057(4) 0.065(4) -0.002(3) -0.005(3) -0.006(3)
N1 0.052(3) 0.062(3) 0.088(4) -0.007(3) -0.012(3) -0.019(3)
C2 0.056(4) 0.051(3) 0.070(4) -0.004(3) -0.009(3) -0.007(3)
N2 0.076(4) 0.054(3) 0.087(5) -0.010(3) -0.011(4) -0.024(3)
C3 0.053(4) 0.049(3) 0.058(4) 0.000(3) 0.003(3) -0.001(3)
N3 0.060(4) 0.063(3) 0.068(4) -0.003(3) 0.015(3) -0.002(3)
C4 0.050(3) 0.048(3) 0.055(4) -0.003(3) -0.012(3) 0.000(3)
N4 0.054(3) 0.046(3) 0.069(4) -0.002(2) -0.010(3) 0.002(2)
C5 0.052(4) 0.051(3) 0.058(4) -0.005(3) -0.003(3) -0.003(3)
N5 0.062(4) 0.049(3) 0.070(4) 0.002(3) -0.004(3) 0.005(3)
C6 0.047(3) 0.050(3) 0.056(4) -0.004(3) -0.001(3) 0.002(3)
N6 0.056(3) 0.062(3) 0.070(4) -0.006(3) -0.003(3) -0.005(3)
C7 0.054(4) 0.040(3) 0.052(4) -0.003(3) -0.008(3) 0.000(3)
N7 0.069(4) 0.050(3) 0.054(3) 0.000(2) -0.020(3) 0.003(3)
C8 0.053(3) 0.042(3) 0.046(3) -0.002(2) -0.009(3) -0.014(3)
N8 0.071(4) 0.066(4) 0.065(4) 0.014(3) -0.007(3) 0.005(3)
C9 0.056(4) 0.047(3) 0.057(4) 0.004(3) -0.005(3) 0.002(3)
N9 0.071(4) 0.040(3) 0.080(4) 0.003(3) -0.014(3) 0.005(3)
C10 0.051(4) 0.030(3) 0.078(5) -0.005(3) -0.004(3) 0.003(2)
N10 0.075(5) 0.049(3) 0.124(6) 0.004(4) -0.015(4) -0.001(3)
C11 0.062(4) 0.042(3) 0.060(4) -0.008(3) 0.003(3) 0.000(3)
N11 0.072(4) 0.060(3) 0.063(4) -0.005(3) 0.008(3) -0.010(3)
N101 0.067(4) 0.041(3) 0.168(8) -0.018(4) -0.033(5) -0.006(3)
C101 0.060(5) 0.057(5) 0.188(11) -0.024(6) -0.042(7) 0.003(4)
C102 0.069(6) 0.056(5) 0.191(11) -0.021(6) -0.060(7) 0.008(4)
C103 0.049(4) 0.038(3) 0.184(10) -0.002(5) -0.037(6) -0.010(3)
C104 0.048(4) 0.063(5) 0.196(11) 0.010(6) -0.026(6) -0.001(4)
C105 0.068(6) 0.064(5) 0.165(10) 0.004(6) -0.029(7) -0.005(4)
C111 0.101(8) 0.071(6) 0.154(11) -0.024(6) -0.028(8) -0.006(5)
C201 0.124(7) 0.055(4) 0.063(5) 0.008(3) -0.029(5) 0.004(4)
C202 0.109(6) 0.034(3) 0.067(4) -0.002(3) -0.016(4) 0.003(3)
C203 0.057(4) 0.041(3) 0.053(4) -0.002(3) -0.003(3) -0.003(3)
C204 0.089(5) 0.037(3) 0.085(5) 0.000(3) -0.035(4) -0.001(3)
C205 0.101(6) 0.048(4) 0.078(5) -0.003(3) -0.029(5) -0.009(4)
C206 0.055(4) 0.051(3) 0.080(5) -0.006(3) -0.007(4) -0.010(3)
C207 0.059(4) 0.044(3) 0.079(5) 0.006(3) -0.009(4) -0.007(3)
C208 0.053(3) 0.033(3) 0.058(4) -0.006(2) 0.001(3) -0.001(2)
C209 0.075(5) 0.042(3) 0.060(4) -0.007(3) -0.007(4) 0.000(3)
C210 0.061(4) 0.053(4) 0.062(4) -0.003(3) -0.007(3) 0.003(3)
N201 0.085(4) 0.065(4) 0.053(3) -0.004(3) -0.019(3) -0.001(3)
N202 0.043(3) 0.074(4) 0.053(3) -0.011(3) 0.002(2) -0.011(3)
C211 0.115(8) 0.109(7) 0.083(6) -0.010(5) -0.048(6) -0.006(6)
C212 0.064(5) 0.103(6) 0.078(5) -0.014(5) -0.018(4) -0.007(4)
C301 0.077(6) 0.110(7) 0.082(6) 0.007(5) -0.003(5) -0.014(5)
C302 0.116(8) 0.085(6) 0.094(7) -0.018(5) 0.036(6) -0.031(6)
C303 0.143(12) 0.137(10) 0.179(14) -0.053(10) 0.050(10) -0.045(10)
C304 0.106(13) 0.28(2) 0.193(18) -0.077(16) 0.017(12) -0.056(14)
C305 0.070(8) 0.35(2) 0.115(10) -0.085(13) -0.009(7) -0.053(12)
C306 0.073(7) 0.254(15) 0.093(8) -0.010(9) 0.003(6) -0.020(9)
O301 0.101(5) 0.075(4) 0.155(7) 0.017(4) -0.046(5) 0.005(4)
O302 0.153(7) 0.083(4) 0.110(6) 0.011(4) -0.009(5) 0.035(4)
O305 0.181(13) 0.352(19) 0.305(17) -0.129(15) 0.012(12) -0.061(14)
C311 0.142(11) 0.114(9) 0.218(16) 0.061(10) -0.015(11) 0.046(8)
C312 0.186(13) 0.112(8) 0.136(10) 0.065(7) 0.049(9) 0.062(9)
C315 0.24(2) 0.178(16) 0.48(4) -0.20(2) 0.19(2) -0.109(15)

loop_
_atom_type_symbol
_atom_type_description
_atom_type_scat_dispersion_real
_atom_type_scat_dispersion_imag
_atom_type_scat_source
C C 0.0033 0.0016 'International Tables Vol C Tables 4.2.6.8 and 6.1.1.4'
H H 0.0000 0.0000 'International Tables Vol C Tables 4.2.6.8 and 6.1.1.4'
Cd Cd -0.8075 1.2024 'International Tables Vol C Tables 4.2.6.8 and 6.1.1.4'
N N 0.0061 0.0033 'International Tables Vol C Tables 4.2.6.8 and 6.1.1.4'
O O 0.0106 0.0060 'International Tables Vol C Tables 4.2.6.8 and 6.1.1.4'
Cl Cl 0.1484 0.1585 'International Tables Vol C Tables 4.2.6.8 and 6.1.1.4'

loop_
_geom_angle_atom_site_label_1
_geom_angle_atom_site_label_2
_geom_angle_atom_site_label_3
_geom_angle
_geom_angle_site_symmetry_1
_geom_angle_site_symmetry_2
_geom_angle_site_symmetry_3
Cl1 Cd1 N1 89.08(15) . . .
Cl1 Cd1 N2 93.88(18) . . .
Cl1 Cd1 N3 172.36(16) . . .
Cl1 Cd1 N4 93.44(16) . . .
Cl1 Cd1 N5 91.87(15) . . .
N1 Cd1 N2 175.0(2) . . .
N1 Cd1 N3 85.8(2) . . .
N1 Cd1 N4 87.7(2) . . .
N1 Cd1 N5 94.7(2) . . .
N2 Cd1 N3 91.7(2) . . .
N2 Cd1 N4 88.1(2) . . .
N2 Cd1 N5 89.3(2) . . .
N3 Cd1 N4 92.0(2) . . .
N3 Cd1 N5 82.9(2) . . .
N4 Cd1 N5 174.2(2) . . .
N7 Cd2 N8 90.7(2) . . .
N7 Cd2 N9 178.28(18) . . .
N7 Cd2 C6 84.5(2) . . .
N7 Cd2 C11 91.1(2) . . 2_556
N8 Cd2 N9 90.9(2) . . .
N8 Cd2 C6 116.3(2) . . .
N8 Cd2 C11 118.3(2) . . 2_556
N9 Cd2 C6 94.1(2) . . .
N9 Cd2 C11 88.8(2) . . 2_556
C6 Cd2 C11 125.2(2) . . 2_556
Cl2 Cd3 C1 111.1(3) . . .
Cl2 Cd3 C5 106.2(3) . . 1_565
Cl2 Cd3 C3 105.6(3) . . 2_665
C1 Cd3 C12 111(3) . . .
C1 Cd3 C5 108.0(2) . . 1_565
C1 Cd3 C3 110.1(3) . . 2_665
C5 Cd3 C12 111(3) 1_565 . .
C3 Cd3 C12 100(3) 2_665 . .
C3 Cd3 C5 115.8(2) 2_665 . 1_565
N11 Cd4 C8 86.7(2) . . .
N11 Cd4 C10 103.3(2) . . .
N11 Cd4 C9 100.4(2) . . 1_565
C8 Cd4 C10 120.1(2) . . .
C8 Cd4 C9 113.8(2) . . 1_565
C9 Cd4 C10 121.5(2) 1_565 . .
N6 Cd5 C2 99.4(2) . . .
N6 Cd5 C4 95.5(2) . . 1_545
N6 Cd5 C7 109.3(2) . . 2_555
C2 Cd5 C4 115.2(2) . . 1_545
C2 Cd5 C7 114.4(2) . . 2_555
C4 Cd5 C7 119.0(2) 1_545 . 2_555
C301 O301 C311 117.2(9) . . .
C302 O302 C312 118.7(9) . . .
C305 O305 C315 112(2) . . .
Cd1 N1 C1 169.4(6) . . .
Cd1 N2 C2 163.4(6) . . .
Cd1 N3 C3 162.4(6) . . .
Cd1 N4 C4 170.0(5) . . .
Cd1 N5 C5 166.7(6) . . .
Cd5 N6 C6 157.7(5) . . .
Cd2 N7 C7 140.1(5) . . .
Cd2 N8 C8 177.6(6) . . .
Cd2 N9 C9 167.3(6) . . .
Cd4 N11 C11 157.2(6) . . .
C101 N101 C105 118.8(11) . . .
C105 N101 C111 120.6(9) . . .
C101 N101 C111 120.6(9) . . .
C205 N201 C211 120.0(7) . . .
C201 N201 C205 120.5(7) . . .
C201 N201 C211 119.4(7) . . .
C210 N202 C212 121.1(6) . . .
C206 N202 C212 119.8(6) . . .
C206 N202 C210 119.1(6) . . .
Cd3 C1 N1 175.2(7) . . .
Cd5 C2 N2 175.8(7) . . .
Cd3 C3 N3 178.2(6) 2_665 . .
Cd5 C4 N4 172.8(5) 1_565 . .
Cd3 C5 N5 178.4(6) 1_545 . .
Cd2 C6 N6 169.1(5) . . .
Cd5 C7 N7 174.6(5) 2_555 . .
Cd4 C8 N8 174.0(5) . . .
Cd4 C9 N9 173.6(5) 1_545 . .
Cd4 C10 N10 171.3(7) . . .
Cd2 C11 N11 172.3(6) 2_556 . .
Cd3 C12 N12 165(10) . . .
N101 C101 C102 122.4(10) . . .
C101 C102 C103 122.4(10) . . .
C102 C103 C103 123.8(9) . . 2_567
C103 C103 C104 124.2(8) 2_567 . .
C102 C103 C104 112.0(10) . . .
C103 C104 C105 122.8(9) . . .
N101 C105 C104 121.6(10) . . .
N201 C201 C202 121.8(7) . . .
C201 C202 C203 118.9(6) . . .
C202 C203 C204 116.8(6) . . .
C202 C203 C208 121.7(5) . . .
C204 C203 C208 121.6(5) . . .
C203 C204 C205 121.4(6) . . .
N201 C205 C204 120.4(7) . . .
N202 C206 C207 121.6(6) . . .
C206 C207 C208 120.9(6) . . .
C203 C208 C207 122.2(5) . . .
C203 C208 C209 121.4(5) . . .
C207 C208 C209 116.3(6) . . .
C208 C209 C210 121.3(6) . . .
N202 C210 C209 120.9(6) . . .
O301 C301 C302 113.3(9) . . .
O301 C301 C306 127.3(11) . . .
C302 C301 C306 119.4(11) . . .
O302 C302 C301 116.1(9) . . .
O302 C302 C303 123.0(11) . . .
C301 C302 C303 120.9(12) . . .
C302 C303 C304 119.3(17) . . .
C303 C304 C305 126(2) . . .
O305 C305 C304 120(2) . . .
O305 C305 C306 121.4(19) . . .
C304 C305 C306 118.3(16) . . .
C301 C306 C305 115.9(14) . . .

loop_
_geom_bond_atom_site_label_1
_geom_bond_atom_site_label_2
_geom_bond_distance
_geom_bond_site_symmetry_1
_geom_bond_site_symmetry_2
Cd1 Cl1 2.635(3) . .
Cd1 N1 2.383(6) . .
Cd1 N2 2.360(6) . .
Cd1 N3 2.298(6) . .
Cd1 N4 2.350(6) . .
Cd1 N5 2.381(6) . .
Cd2 N7 2.495(6) . .
Cd2 N8 2.247(7) . .
Cd2 N9 2.460(6) . .
Cd2 C6 2.224(7) . .
Cd2 C11 2.205(7) . 2_556
Cd3 Cl2 2.473(13) . .
Cd3 C1 2.225(7) . .
Cd3 C12 2.41(14) . .
Cd3 C5 2.214(6) . 1_565
Cd3 C3 2.191(8) . 2_665
Cd4 N11 2.337(6) . .
Cd4 C8 2.233(6) . .
Cd4 C10 2.217(8) . .
Cd4 C9 2.222(6) . 1_565
Cd5 N6 2.311(6) . .
Cd5 C2 2.215(7) . .
Cd5 C4 2.197(6) . 1_545
Cd5 C7 2.183(6) . 2_555
O301 C301 1.364(12) . .
O301 C311 1.426(15) . .
O302 C302 1.363(14) . .
O302 C312 1.420(14) . .
O305 C305 1.30(2) . .
O305 C315 1.30(3) . .
N1 C1 1.128(10) . .
N2 C2 1.116(9) . .
N3 C3 1.125(10) . .
N4 C4 1.137(8) . .
N5 C5 1.134(8) . .
N6 C6 1.115(9) . .
N7 C7 1.131(8) . .
N8 C8 1.145(9) . .
N9 C9 1.119(8) . .
N10 C10 1.081(11) . .
N11 C11 1.125(9) . .
N12 C12 1.05(13) . .
N101 C101 1.334(14) . .
N101 C111 1.470(17) . .
N101 C105 1.327(13) . .
N201 C205 1.322(10) . .
N201 C211 1.483(12) . .
N201 C201 1.308(10) . .
N202 C206 1.347(9) . .
N202 C212 1.480(10) . .
N202 C210 1.345(9) . .
C101 C102 1.35(2) . .
C102 C103 1.415(14) . .
C103 C103 1.442(15) . 2_567
C103 C104 1.425(14) . .
C104 C105 1.35(2) . .
C201 C202 1.381(12) . .
C202 C203 1.388(9) . .
C203 C208 1.479(8) . .
C203 C204 1.374(8) . .
C204 C205 1.358(12) . .
C206 C207 1.353(11) . .
C207 C208 1.392(8) . .
C208 C209 1.384(9) . .
C209 C210 1.363(11) . .
C301 C302 1.401(15) . .
C301 C306 1.380(15) . .
C302 C303 1.337(19) . .
C303 C304 1.28(3) . .
C304 C305 1.31(3) . .
C305 C306 1.46(3) . .

loop_
_geom_torsion_atom_site_label_1
_geom_torsion_atom_site_label_2
_geom_torsion_atom_site_label_3
_geom_torsion_atom_site_label_4
_geom_torsion
_geom_torsion_site_symmetry_1
_geom_torsion_site_symmetry_2
_geom_torsion_site_symmetry_3
_geom_torsion_site_symmetry_4
C102 C103 C103 C104 0.9(12) . . 2_567 2_567
C202 C203 C208 C207 -3.7(10) . . . .
C202 C203 C208 C209 -179.5(7) . . . .
C204 C203 C208 C207 174.7(7) . . . .
C204 C203 C208 C209 -1.2(9) . . . .
C302 C301 O301 C311 174.5(10) . . . .
C306 C301 O301 C311 -4.7(16) . . . .
O301 C301 C302 O302 -3.5(14) . . . .
C303 C302 O302 C312 0.2(18) . . . .
C301 C302 O302 C312 -178.7(10) . . . .
C304 C305 O305 C315 30(3) . . . .
C306 C305 O305 C315 -157.1(18) . . . .
